data_7012578
loop_
_publ_author_name
'Chen, Hsin-Pei'
'Liu, Yi-Hung'
'Peng, Shie-Ming'
'Liu, Shiuh-Tzung'

_publ_section_title
;
 New bulky phosphinopyridine ligands. P\sim N\sim C Tridentates in
 palladium complexes
;
_journal_issue 7
_journal_name_full 'Dalton Transactions'
_journal_page_first 1419
_journal_paper_doi 10.1039/b212169g
_journal_year 2003
_chemical_formula_sum 'C60 H78 Cl2 N2 O2 P2 Pd2'
_chemical_formula_weight 1204.88
_chemical_name_systematic
; 
? 
;
_space_group_IT_number 14
_symmetry_cell_setting monoclinic
_symmetry_space_group_name_Hall '-P 2ybc'
_symmetry_space_group_name_H-M 'P 1 21/c 1'
_atom_sites_solution_hydrogens geom
_atom_sites_solution_primary direct
_atom_sites_solution_secondary difmap
_audit_creation_method SHELXL
_cell_angle_alpha 90.00
_cell_angle_beta 106.5590(10)
_cell_angle_gamma 90.00
_cell_formula_units_Z 2
_cell_length_a 12.3940(2)
_cell_length_b 16.7220(3)
_cell_length_c 15.0540(2)
_cell_measurement_reflns_used 33836
_cell_measurement_temperature 295(2)
_cell_measurement_theta_max 27.5
_cell_measurement_theta_min 1
_cell_volume 2990.58(8)
_computing_cell_refinement 'Denzo-SMN & Scalepack'
_computing_data_collection 'Nonius COLLECT'
_computing_data_reduction 'Denzo-SMN & Scalepack'
_computing_molecular_graphics SHELX
_computing_publication_material SHELX
_computing_structure_refinement 'SHELXL-93 (Sheldrick, 1993)'
_computing_structure_solution 'SHELXS-86 (Sheldrick, 1990)'
_diffrn_ambient_temperature 295(2)
_diffrn_measurement_device 'Nonius KappaCCD'
_diffrn_measurement_method '\f-\w scans'
_diffrn_radiation_monochromator graphite
_diffrn_radiation_source 'fine-focus sealed tube'
_diffrn_radiation_type MoK\a
_diffrn_radiation_wavelength 0.71073
_diffrn_reflns_av_R_equivalents 0.0485
_diffrn_reflns_av_sigmaI/netI 0.0513
_diffrn_reflns_limit_h_max 15
_diffrn_reflns_limit_h_min -16
_diffrn_reflns_limit_k_max 21
_diffrn_reflns_limit_k_min -19
_diffrn_reflns_limit_l_max 19
_diffrn_reflns_limit_l_min -19
_diffrn_reflns_number 14733
_diffrn_reflns_theta_max 25.00
_diffrn_reflns_theta_min 1.71
_exptl_absorpt_coefficient_mu 0.785
_exptl_absorpt_correction_T_max 0.899
_exptl_absorpt_correction_T_min 0.830
_exptl_absorpt_correction_type multi-scan
_exptl_crystal_density_diffrn 1.338
_exptl_crystal_F_000 1248
_exptl_crystal_size_max 0.25
_exptl_crystal_size_mid 0.20
_exptl_crystal_size_min 0.15
_refine_diff_density_max 0.663
_refine_diff_density_min -0.883
_refine_diff_density_rms 0.241
_refine_ls_extinction_coef 0.0146(9)
_refine_ls_extinction_expression Fc^*^=kFc[1+0.001xFc^2^\l^3^/sin(2\q)]^-1/4^
_refine_ls_extinction_method SHELXL
_refine_ls_goodness_of_fit_all 1.121
_refine_ls_goodness_of_fit_obs 1.038
_refine_ls_matrix_type full
_refine_ls_number_parameters 317
_refine_ls_number_reflns 5246
_refine_ls_number_restraints 0
_refine_ls_restrained_S_all 1.127
_refine_ls_restrained_S_obs 1.038
_refine_ls_R_factor_all 0.0683
_refine_ls_R_factor_obs 0.0436
_refine_ls_shift/esd_max -0.008
_refine_ls_shift/esd_mean 0.002
_refine_ls_structure_factor_coef Fsqd
_refine_ls_weighting_details 'w=1/[\s^2^(Fo^2^)+(0.0779P)^2^+0.0000P] where P=(Fo^2^+2Fc^2^)/3'
_refine_ls_weighting_scheme calc
_refine_ls_wR_factor_all 0.1381
_refine_ls_wR_factor_obs 0.1097
_reflns_number_observed 3984
_reflns_number_total 5266
_reflns_observed_criterion >2sigma(I)
_cod_data_source_file b212169g.txt
_cod_data_source_block ic8660
_cod_depositor_comments
;
The following automatic conversions were performed:
'_symmetry_cell_setting' value 'Monoclinic' changed to 'monoclinic'
according to '/home/saulius/struct/CIF-dictionaries/cif_core.dic'
dictionary named 'cif_core.dic' version 2.4.1 from 2010-06-29.

Automatic conversion script
Id: cif_fix_enum 1527 2010-12-29 10:47:43Z saulius 

The following automatic conversions were performed:

'_refine_ls_weighting_scheme' value 'calc
w=1/[\s^2^(Fo^2^)+(0.0779P)^2^+0.0000P] where P=(Fo^2^+2Fc^2^)/3' was
changed to 'calc'. New tag '_refine_ls_weighting_details' was
created. The value of the new tag was set to
'w=1/[\s^2^(Fo^2^)+(0.0779P)^2^+0.0000P] where P=(Fo^2^+2Fc^2^)/3'.

Automatic conversion script
Id: cif_fix_values 3143 2015-03-26 13:38:13Z robertas 
;
_cod_original_sg_symbol_H-M P2(1)/c
_cod_database_code 7012578

loop_
_symmetry_equiv_pos_as_xyz
'x, y, z'
'-x, y+1/2, -z+1/2'
'-x, -y, -z'
'x, -y-1/2, z-1/2'

loop_
_atom_site_aniso_label
_atom_site_aniso_U_11
_atom_site_aniso_U_22
_atom_site_aniso_U_33
_atom_site_aniso_U_23
_atom_site_aniso_U_13
_atom_site_aniso_U_12
Pd1 0.0485(3) 0.0328(2) 0.0311(2) -0.00061(14) 0.0119(2) -0.0031(2)
Cl1 0.0656(8) 0.0378(7) 0.0457(6) -0.0021(5) 0.0277(6) -0.0075(6)
P1 0.0439(7) 0.0351(7) 0.0316(6) 0.0001(5) 0.0081(5) -0.0037(5)
O1 0.118(4) 0.092(4) 0.051(2) -0.025(2) 0.035(2) -0.025(3)
N1 0.055(3) 0.036(2) 0.044(2) -0.004(2) 0.008(2) -0.003(2)
C1 0.080(4) 0.042(3) 0.053(3) -0.012(2) 0.033(3) -0.020(3)
C2 0.092(5) 0.067(4) 0.114(5) -0.001(4) 0.060(4) 0.011(4)
C3 0.050(3) 0.040(3) 0.032(2) 0.000(2) 0.010(2) 0.003(2)
C4 0.051(3) 0.044(3) 0.045(3) -0.001(2) 0.007(2) 0.002(2)
C5 0.049(3) 0.048(3) 0.051(3) 0.000(2) 0.003(2) -0.001(2)
C6 0.047(3) 0.053(4) 0.061(3) 0.002(3) 0.004(2) 0.000(3)
C7 0.046(3) 0.048(3) 0.052(3) -0.004(2) 0.005(2) 0.001(2)
C8 0.056(4) 0.053(4) 0.096(5) -0.010(3) 0.005(3) 0.010(3)
C9 0.063(4) 0.075(5) 0.107(5) 0.008(4) 0.021(3) 0.021(3)
C10 0.104(7) 0.175(11) 0.182(10) -0.122(9) -0.023(6) 0.058(7)
C11 0.080(5) 0.051(4) 0.238(11) 0.041(6) 0.051(6) 0.016(4)
C12 0.060(3) 0.046(3) 0.069(4) -0.003(3) -0.003(3) -0.008(3)
C13 0.097(6) 0.048(4) 0.161(7) -0.026(5) -0.002(5) -0.007(4)
C14 0.146(8) 0.087(6) 0.102(6) -0.001(5) 0.028(5) -0.051(5)
C15 0.134(7) 0.067(5) 0.086(5) -0.002(4) -0.043(5) -0.014(5)
C19 0.043(3) 0.052(3) 0.029(2) 0.003(2) 0.008(2) -0.006(2)
C20 0.046(3) 0.049(3) 0.034(2) 0.001(2) 0.009(2) -0.004(2)
C21 0.048(3) 0.056(4) 0.064(3) 0.001(3) 0.010(2) 0.000(3)
C22 0.054(4) 0.086(5) 0.094(5) 0.007(4) 0.020(3) 0.012(3)
C23 0.048(4) 0.110(6) 0.091(5) 0.007(4) 0.024(3) 0.005(4)
C24 0.059(4) 0.091(5) 0.067(4) -0.004(3) 0.023(3) -0.028(4)
C25 0.056(3) 0.062(4) 0.047(3) -0.001(2) 0.016(2) -0.018(3)
C26 0.096(5) 0.057(4) 0.116(6) 0.001(4) 0.053(4) -0.026(4)
C30 0.054(3) 0.039(3) 0.033(2) -0.001(2) 0.011(2) -0.007(2)
C31 0.062(3) 0.046(3) 0.045(3) -0.006(2) 0.011(2) -0.001(2)
C32 0.076(4) 0.045(3) 0.063(3) -0.005(3) 0.020(3) 0.001(3)
C33 0.086(4) 0.057(4) 0.059(3) -0.020(3) 0.030(3) -0.015(3)
C34 0.078(4) 0.067(4) 0.037(3) -0.016(3) 0.018(3) -0.029(3)
C35 0.059(3) 0.049(3) 0.034(2) -0.002(2) 0.012(2) -0.010(2)
C36 0.076(4) 0.080(4) 0.037(3) 0.003(3) -0.002(3) -0.004(3)

loop_
_atom_site_label
_atom_site_type_symbol
_atom_site_fract_x
_atom_site_fract_y
_atom_site_fract_z
_atom_site_U_iso_or_equiv
_atom_site_thermal_displace_type
_atom_site_occupancy
_atom_site_calc_flag
_atom_site_refinement_flags
_atom_site_disorder_group
Pd1 Pd 0.52233(3) 0.10451(2) 0.54006(2) 0.0373(2) Uani 1 d . .
Cl1 Cl 0.41493(10) -0.00967(7) 0.56729(7) 0.0473(3) Uani 1 d . .
P1 P 0.59957(10) 0.22233(7) 0.51012(7) 0.0374(3) Uani 1 d . .
O1 O 0.5100(4) 0.1549(3) 0.7106(3) 0.0846(14) Uani 1 d . .
N1 N 0.3370(3) 0.3014(2) 0.3537(3) 0.0465(10) Uani 1 d . .
H1A H 0.3667(3) 0.3472(2) 0.3721(3) 0.056 Uiso 1 calc R .
C1 C 0.4608(5) 0.1600(3) 0.6301(4) 0.0557(14) Uani 1 d . .
C2 C 0.3462(6) 0.1960(4) 0.5930(5) 0.085(2) Uani 1 d . .
H2A H 0.3237(6) 0.1932(4) 0.5265(5) 0.127 Uiso 1 calc R .
H2B H 0.3481(6) 0.2509(4) 0.6120(5) 0.127 Uiso 1 calc R .
H2C H 0.2934(6) 0.1670(4) 0.6165(5) 0.127 Uiso 1 calc R .
C3 C 0.4019(4) 0.2382(3) 0.3557(3) 0.0413(11) Uani 1 d . .
C4 C 0.3582(4) 0.1635(3) 0.3263(3) 0.0480(12) Uani 1 d . .
H4A H 0.4060(4) 0.1202(3) 0.3286(3) 0.058 Uiso 1 calc R .
C5 C 0.2439(4) 0.1539(3) 0.2939(3) 0.0516(12) Uani 1 d . .
C6 C 0.1786(5) 0.2208(3) 0.2933(4) 0.0561(13) Uani 1 d . .
H6A H 0.1006(5) 0.2163(3) 0.2723(4) 0.067 Uiso 1 calc R .
C7 C 0.2257(4) 0.2940(3) 0.3230(3) 0.0506(12) Uani 1 d . .
C8 C 0.1581(5) 0.3700(4) 0.3226(5) 0.072(2) Uani 1 d . .
C9 C 0.0308(5) 0.3529(4) 0.2930(5) 0.082(2) Uani 1 d . .
H9A H 0.0091(5) 0.3305(4) 0.2318(5) 0.123 Uiso 1 calc R .
H9B H -0.0097(5) 0.4018(4) 0.2934(5) 0.123 Uiso 1 calc R .
H9C H 0.0135(5) 0.3156(4) 0.3356(5) 0.123 Uiso 1 calc R .
C10 C 0.1908(8) 0.4051(6) 0.4177(8) 0.167(6) Uani 1 d . .
H10A H 0.1483(8) 0.4531(6) 0.4180(8) 0.251 Uiso 1 calc R .
H10B H 0.2697(8) 0.4176(6) 0.4358(8) 0.251 Uiso 1 calc R .
H10C H 0.1754(8) 0.3673(6) 0.4605(8) 0.251 Uiso 1 calc R .
C11 C 0.1798(6) 0.4262(4) 0.2484(7) 0.122(3) Uani 1 d . .
H11A H 0.1569(6) 0.4004(4) 0.1890(7) 0.183 Uiso 1 calc R .
H11B H 0.2586(6) 0.4387(4) 0.2637(7) 0.183 Uiso 1 calc R .
H11C H 0.1375(6) 0.4746(4) 0.2461(7) 0.183 Uiso 1 calc R .
C12 C 0.1860(5) 0.0733(4) 0.2643(4) 0.0628(15) Uani 1 d . .
C13 C 0.2701(7) 0.0075(4) 0.2633(6) 0.110(3) Uani 1 d . .
H13A H 0.3238(7) 0.0036(4) 0.3233(6) 0.165 Uiso 1 calc R .
H13B H 0.3085(7) 0.0198(4) 0.2179(6) 0.165 Uiso 1 calc R .
H13C H 0.2311(7) -0.0425(4) 0.2480(6) 0.165 Uiso 1 calc R .
C14 C 0.1258(7) 0.0497(5) 0.3362(5) 0.113(3) Uani 1 d . .
H14A H 0.1797(7) 0.0457(5) 0.3961(5) 0.170 Uiso 1 calc R .
H14B H 0.0892(7) -0.0010(5) 0.3197(5) 0.170 Uiso 1 calc R .
H14C H 0.0706(7) 0.0895(5) 0.3378(5) 0.170 Uiso 1 calc R .
C15 C 0.1016(7) 0.0798(4) 0.1708(5) 0.111(3) Uani 1 d . .
H15A H 0.0487(7) 0.1214(4) 0.1719(5) 0.166 Uiso 1 calc R .
H15B H 0.0623(7) 0.0299(4) 0.1554(5) 0.166 Uiso 1 calc R .
H15C H 0.1396(7) 0.0921(4) 0.1251(5) 0.166 Uiso 1 calc R .
C19 C 0.5274(4) 0.2513(3) 0.3893(3) 0.0417(11) Uani 1 d . .
H19A H 0.5667(4) 0.2731(3) 0.3509(3) 0.050 Uiso 1 calc R .
C20 C 0.7465(4) 0.2198(3) 0.5078(3) 0.0435(11) Uani 1 d . .
C21 C 0.7991(4) 0.1451(4) 0.5195(4) 0.0575(13) Uani 1 d . .
H21A H 0.7590(4) 0.1008(4) 0.5300(4) 0.069 Uiso 1 calc R .
C22 C 0.9082(5) 0.1346(5) 0.5162(5) 0.078(2) Uani 1 d . .
H22A H 0.9405(5) 0.0839(5) 0.5237(5) 0.094 Uiso 1 calc R .
C23 C 0.9685(5) 0.1996(5) 0.5018(5) 0.082(2) Uani 1 d . .
H23A H 1.0418(5) 0.1933(5) 0.4984(5) 0.099 Uiso 1 calc R .
C24 C 0.9199(5) 0.2739(4) 0.4924(4) 0.071(2) Uani 1 d . .
H24A H 0.9626(5) 0.3177(4) 0.4847(4) 0.086 Uiso 1 calc R .
C25 C 0.8093(4) 0.2867(3) 0.4937(3) 0.0546(13) Uani 1 d . .
C26 C 0.7633(6) 0.3716(4) 0.4791(5) 0.085(2) Uani 1 d . .
H26A H 0.6868(6) 0.3720(4) 0.4817(5) 0.128 Uiso 1 calc R .
H26B H 0.7661(6) 0.3907(4) 0.4197(5) 0.128 Uiso 1 calc R .
H26C H 0.8081(6) 0.4057(4) 0.5269(5) 0.128 Uiso 1 calc R .
C30 C 0.5891(4) 0.3078(3) 0.5832(3) 0.0422(11) Uani 1 d . .
C31 C 0.5109(4) 0.3682(3) 0.5483(3) 0.0516(13) Uani 1 d . .
H31A H 0.4668(4) 0.3653(3) 0.4871(3) 0.062 Uiso 1 calc R .
C32 C 0.4972(5) 0.4317(3) 0.6016(4) 0.0615(14) Uani 1 d . .
H32A H 0.4437(5) 0.4709(3) 0.5768(4) 0.074 Uiso 1 calc R .
C33 C 0.5634(5) 0.4371(4) 0.6925(4) 0.065(2) Uani 1 d . .
H33A H 0.5549(5) 0.4799(4) 0.7294(4) 0.078 Uiso 1 calc R .
C34 C 0.6413(5) 0.3792(4) 0.7274(4) 0.061(2) Uani 1 d . .
H34A H 0.6864(5) 0.3843(4) 0.7882(4) 0.073 Uiso 1 calc R .
C35 C 0.6568(4) 0.3121(3) 0.6762(3) 0.0473(12) Uani 1 d . .
C36 C 0.7428(5) 0.2513(4) 0.7196(3) 0.068(2) Uani 1 d . .
H36A H 0.7428(5) 0.2098(4) 0.6756(3) 0.102 Uiso 1 calc R .
H36B H 0.7256(5) 0.2288(4) 0.7726(3) 0.102 Uiso 1 calc R .
H36C H 0.8157(5) 0.2761(4) 0.7387(3) 0.102 Uiso 1 calc R .

loop_
_atom_type_symbol
_atom_type_description
_atom_type_scat_dispersion_real
_atom_type_scat_dispersion_imag
_atom_type_scat_source
C C 0.0033 0.0016 'International Tables Vol C Tables 4.2.6.8 and 6.1.1.4'
H H 0.0000 0.0000 'International Tables Vol C Tables 4.2.6.8 and 6.1.1.4'
N N 0.0061 0.0033 'International Tables Vol C Tables 4.2.6.8 and 6.1.1.4'
O O 0.0106 0.0060 'International Tables Vol C Tables 4.2.6.8 and 6.1.1.4'
P P 0.1023 0.0942 'International Tables Vol C Tables 4.2.6.8 and 6.1.1.4'
Cl Cl 0.1484 0.1585 'International Tables Vol C Tables 4.2.6.8 and 6.1.1.4'
Pd Pd -0.9988 1.0072 'International Tables Vol C Tables 4.2.6.8 and 6.1.1.4'

loop_
_geom_angle_atom_site_label_1
_geom_angle_atom_site_label_2
_geom_angle_atom_site_label_3
_geom_angle
_geom_angle_site_symmetry_1
_geom_angle_site_symmetry_3
_geom_angle_publ_flag
C1 Pd1 P1 89.78(15) . . ?
C1 Pd1 Cl1 85.14(15) . . ?
P1 Pd1 Cl1 171.67(4) . . ?
C1 Pd1 Cl1 169.21(15) . 3_656 ?
P1 Pd1 Cl1 101.01(4) . 3_656 ?
Cl1 Pd1 Cl1 84.16(4) . 3_656 ?
Pd1 Cl1 Pd1 95.84(4) . 3_656 ?
C30 P1 C20 105.7(2) . . ?
C30 P1 C19 106.8(2) . . ?
C20 P1 C19 101.1(2) . . ?
C30 P1 Pd1 116.62(15) . . ?
C20 P1 Pd1 117.2(2) . . ?
C19 P1 Pd1 107.9(2) . . ?
C3 N1 C7 119.8(4) . . ?
O1 C1 C2 124.3(5) . . ?
O1 C1 Pd1 118.7(5) . . ?
C2 C1 Pd1 116.4(4) . . ?
N1 C3 C4 122.3(4) . . ?
N1 C3 C19 117.0(4) . . ?
C4 C3 C19 120.7(4) . . ?
C5 C4 C3 119.4(5) . . ?
C4 C5 C6 116.9(5) . . ?
C4 C5 C12 123.9(5) . . ?
C6 C5 C12 119.1(5) . . ?
C7 C6 C5 121.7(5) . . ?
N1 C7 C6 119.9(5) . . ?
N1 C7 C8 116.0(5) . . ?
C6 C7 C8 124.1(5) . . ?
C10 C8 C7 109.1(6) . . ?
C10 C8 C11 113.5(8) . . ?
C7 C8 C11 107.6(6) . . ?
C10 C8 C9 109.0(6) . . ?
C7 C8 C9 111.3(5) . . ?
C11 C8 C9 106.3(5) . . ?
C15 C12 C13 109.9(6) . . ?
C15 C12 C5 110.7(5) . . ?
C13 C12 C5 112.0(5) . . ?
C15 C12 C14 109.4(6) . . ?
C13 C12 C14 107.1(6) . . ?
C5 C12 C14 107.6(5) . . ?
C3 C19 P1 117.1(3) . . ?
C21 C20 C25 118.0(5) . . ?
C21 C20 P1 116.7(4) . . ?
C25 C20 P1 125.3(4) . . ?
C22 C21 C20 122.4(6) . . ?
C23 C22 C21 119.4(7) . . ?
C22 C23 C24 119.4(6) . . ?
C23 C24 C25 123.0(6) . . ?
C24 C25 C20 117.8(5) . . ?
C24 C25 C26 118.1(5) . . ?
C20 C25 C26 124.1(5) . . ?
C31 C30 C35 119.3(4) . . ?
C31 C30 P1 120.0(3) . . ?
C35 C30 P1 120.7(4) . . ?
C32 C31 C30 122.0(5) . . ?
C31 C32 C33 119.4(6) . . ?
C34 C33 C32 119.4(5) . . ?
C33 C34 C35 123.3(5) . . ?
C34 C35 C30 116.6(5) . . ?
C34 C35 C36 119.9(5) . . ?
C30 C35 C36 123.5(5) . . ?

loop_
_geom_bond_atom_site_label_1
_geom_bond_atom_site_label_2
_geom_bond_distance
_geom_bond_site_symmetry_2
_geom_bond_publ_flag
Pd1 C1 1.968(5) . ?
Pd1 P1 2.2907(12) . ?
Pd1 Cl1 2.4282(12) . ?
Pd1 Cl1 2.5392(11) 3_656 ?
Cl1 Pd1 2.5393(11) 3_656 ?
P1 C30 1.831(5) . ?
P1 C20 1.832(5) . ?
P1 C19 1.848(4) . ?
O1 C1 1.194(6) . ?
N1 C3 1.324(6) . ?
N1 C7 1.330(6) . ?
C1 C2 1.496(9) . ?
C3 C4 1.384(7) . ?
C3 C19 1.508(6) . ?
C4 C5 1.370(7) . ?
C5 C6 1.379(7) . ?
C5 C12 1.532(8) . ?
C6 C7 1.375(7) . ?
C7 C8 1.521(8) . ?
C8 C10 1.493(11) . ?
C8 C11 1.542(10) . ?
C8 C9 1.540(8) . ?
C12 C15 1.499(8) . ?
C12 C13 1.518(9) . ?
C12 C14 1.532(9) . ?
C20 C21 1.397(7) . ?
C20 C25 1.412(7) . ?
C21 C22 1.378(7) . ?
C22 C23 1.372(10) . ?
C23 C24 1.370(10) . ?
C24 C25 1.393(8) . ?
C25 C26 1.522(9) . ?
C30 C31 1.394(7) . ?
C30 C35 1.414(6) . ?
C31 C32 1.370(7) . ?
C32 C33 1.384(8) . ?
C33 C34 1.363(8) . ?
C34 C35 1.406(7) . ?
C35 C36 1.483(8) . ?
